data_2020916
loop_
_publ_author_name
'Lu, Yang'
'Liao, Wei-Qiang'
'Hua, Xiu-Ni'

_publ_section_title
;
 A new two-dimensional polymeric cadmium(II) complex containing
 dicyanamide bridging ligands
;
_journal_coeditor_code CU3115
_journal_issue 11
_journal_name_full 'Acta Crystallographica Section C'
_journal_page_first 885
_journal_page_last 888
_journal_paper_doi 10.1107/S2053229617013614
_journal_volume 73
_journal_year 2017
_chemical_formula_iupac '(C13 H22 N) [Cd (C2 N3)3]'
_chemical_formula_moiety 'C13 H22 N1 +, C6 Cd N9'
_chemical_formula_sum 'C19 H22 Cd N10'
_chemical_formula_weight 502.88
_chemical_name_systematic
;
Poly[benzyltriethylammonium
[tri-\m-dicyanamido-\k^6^<i>N</i>^1^:<i>N</i>^5^-cadmium(II)]]
;
_space_group_crystal_system triclinic
_space_group_IT_number 2
_space_group_name_Hall '-P 1'
_space_group_name_H-M_alt 'P -1'
_symmetry_space_group_name_Hall '-P 1'
_symmetry_space_group_name_H-M 'P -1'
_atom_sites_solution_hydrogens geom
_audit_creation_method SHELXL-2014/7
_cell_angle_alpha 79.56(3)
_cell_angle_beta 84.69(3)
_cell_angle_gamma 78.96(3)
_cell_formula_units_Z 2
_cell_length_a 7.3585(15)
_cell_length_b 8.7960(18)
_cell_length_c 17.619(3)
_cell_measurement_reflns_used 11505
_cell_measurement_temperature 293(2)
_cell_measurement_theta_max 27.484
_cell_measurement_theta_min 2.995
_cell_volume 1098.8(4)
_computing_cell_refinement
;
CrystalClear (Rigaku, 2005)
;
_computing_data_collection
;
CrystalClear (Rigaku, 2005)
;
_computing_data_reduction
;
CrystalClear (Rigaku, 2005)
;
_computing_molecular_graphics
;
DIAMOND (Brandenburg & Putz, 2005)
;
_computing_publication_material
;
PRPKAPPA (Ferguson, 1999)
;
_computing_structure_refinement
;
SHELXL2014 (Sheldrick, 2015b)
;
_computing_structure_solution
;
SHELXT (Sheldrick, 2015a)
;
_diffrn_ambient_temperature 293(2)
_diffrn_measured_fraction_theta_full 0.998
_diffrn_measured_fraction_theta_max 0.995
_diffrn_measurement_device_type 'Rigaku SCXmini'
_diffrn_measurement_method '\w scans'
_diffrn_radiation_type MoK\a
_diffrn_radiation_wavelength 0.71073
_diffrn_reflns_av_R_equivalents 0.0451
_diffrn_reflns_limit_h_max 9
_diffrn_reflns_limit_h_min -9
_diffrn_reflns_limit_k_max 11
_diffrn_reflns_limit_k_min -11
_diffrn_reflns_limit_l_max 22
_diffrn_reflns_limit_l_min -22
_diffrn_reflns_number 11505
_diffrn_reflns_theta_full 25.242
_diffrn_reflns_theta_max 27.484
_diffrn_reflns_theta_min 2.995
_diffrn_standards_decay_% 0
_diffrn_standards_interval_count 0
_diffrn_standards_interval_time 0
_diffrn_standards_number 0
_exptl_absorpt_coefficient_mu 1.021
_exptl_absorpt_correction_T_max 0.885
_exptl_absorpt_correction_T_min 0.832
_exptl_absorpt_correction_type multi-scan
_exptl_absorpt_process_details
;
(CrystalClear; Rigaku, 2005)
;
_exptl_crystal_colour colorless
_exptl_crystal_density_diffrn 1.520
_exptl_crystal_description bulk
_exptl_crystal_F_000 508
_exptl_crystal_size_max 0.18
_exptl_crystal_size_mid 0.16
_exptl_crystal_size_min 0.12
_refine_diff_density_max 0.346
_refine_diff_density_min -0.523
_refine_ls_extinction_coef 0.015
_refine_ls_extinction_method
;
SHELXL2014 (Sheldrick, 2015b)
;
_refine_ls_goodness_of_fit_ref 1.018
_refine_ls_hydrogen_treatment constr
_refine_ls_matrix_type full
_refine_ls_number_parameters 287
_refine_ls_number_reflns 5034
_refine_ls_number_restraints 0
_refine_ls_restrained_S_all 1.018
_refine_ls_R_factor_all 0.0858
_refine_ls_R_factor_gt 0.0442
_refine_ls_shift/su_max 0.000
_refine_ls_shift/su_mean 0.000
_refine_ls_structure_factor_coef Fsqd
_refine_ls_weighting_details 'w=1/[\s^2^(Fo^2^)+(0.0362P)^2^] where P=(Fo^2^+2Fc^2^)/3'
_refine_ls_weighting_scheme calc
_refine_ls_wR_factor_gt 0.0823
_refine_ls_wR_factor_ref 0.0946
_reflns_number_gt 3230
_reflns_number_total 5034
_reflns_threshold_expression 'I > 2\s(I)'
_cod_data_source_file cu3115sup1.cif
_cod_data_source_block I
_cod_database_code 2020916
_shelx_space_group_comment
;
The symmetry employed for this shelxl refinement is uniquely defined
by the following loop, which should always be used as a source of
symmetry information in preference to the above space-group names.
They are only intended as comments.
;

loop_
_space_group_symop_operation_xyz
'x, y, z'
'-x, -y, -z'

loop_
_atom_site_type_symbol
_atom_site_label
_atom_site_fract_x
_atom_site_fract_y
_atom_site_fract_z
_atom_site_U_iso_or_equiv
_atom_site_adp_type
_atom_site_calc_flag
_atom_site_occupancy
_atom_site_disorder_assembly
_atom_site_disorder_group
N N2A 1.008(7) 0.209(9) 0.565(5) 0.069(18) Uani d 0.31(9) A 1
N N2B 1.052(3) 0.194(2) 0.527(2) 0.060(6) Uani d 0.69(9) A 2
C C1 0.8673(6) 0.2400(4) 0.5257(2) 0.0422(10) Uani d 1 . .
C C2 1.1490(6) 0.2952(5) 0.5387(3) 0.0527(11) Uani d 1 . .
C C3 0.3755(6) 0.5243(4) 0.3161(2) 0.0441(10) Uani d 1 . .
C C4 0.3657(5) 0.5219(4) 0.1887(2) 0.0409(9) Uani d 1 . .
C C5 0.8709(7) 0.2451(5) -0.0072(3) 0.0484(11) Uani d 1 . .
C C6 1.1609(6) 0.2968(5) -0.0227(3) 0.0525(11) Uani d 1 . .
C C7 0.5071(6) 0.0699(5) 0.1697(2) 0.0503(11) Uani d 1 . .
H H7A 0.4204 0.1681 0.1590 0.060 Uiso calc 1 . .
H H7B 0.6312 0.0940 0.1600 0.060 Uiso calc 1 . .
C C8 0.4809(7) -0.0331(5) 0.1136(2) 0.0713(15) Uani d 1 . .
H H8A 0.5710 -0.1283 0.1211 0.107 Uiso calc 1 . .
H H8B 0.4965 0.0213 0.0617 0.107 Uiso calc 1 . .
H H8C 0.3584 -0.0581 0.1222 0.107 Uiso calc 1 . .
C C9 0.6043(5) -0.1565(4) 0.2742(2) 0.0483(10) Uani d 1 . .
H H9A 0.5838 -0.1955 0.3289 0.058 Uiso calc 1 . .
H H9B 0.5664 -0.2288 0.2458 0.058 Uiso calc 1 . .
C C10 0.8095(6) -0.1581(5) 0.2566(3) 0.0706(15) Uani d 1 . .
H H10A 0.8332 -0.1272 0.2020 0.106 Uiso calc 1 . .
H H10B 0.8769 -0.2621 0.2728 0.106 Uiso calc 1 . .
H H10C 0.8489 -0.0861 0.2839 0.106 Uiso calc 1 . .
C C11 0.5286(6) 0.1181(4) 0.3000(2) 0.0481(10) Uani d 1 . .
H H11A 0.4394 0.2150 0.2898 0.058 Uiso calc 1 . .
H H11B 0.6496 0.1417 0.2806 0.058 Uiso calc 1 . .
C C12 0.5320(7) 0.0663(5) 0.3865(3) 0.0702(14) Uani d 1 . .
H H12A 0.4249 0.0199 0.4051 0.105 Uiso calc 1 . .
H H12B 0.5309 0.1555 0.4109 0.105 Uiso calc 1 . .
H H12C 0.6423 -0.0096 0.3984 0.105 Uiso calc 1 . .
C C13 0.2811(5) -0.0201(4) 0.2750(2) 0.0408(9) Uani d 1 . .
H H13A 0.2539 -0.0930 0.2442 0.049 Uiso calc 1 . .
H H13B 0.2712 -0.0690 0.3288 0.049 Uiso calc 1 . .
C C14 0.1359(5) 0.1248(4) 0.2633(2) 0.0413(9) Uani d 1 . .
C C15 0.0674(6) 0.2007(5) 0.3255(2) 0.0572(12) Uani d 1 . .
H H15 0.1120 0.1611 0.3742 0.069 Uiso calc 1 . .
C C16 -0.1330(6) 0.3964(5) 0.2443(3) 0.0649(13) Uani d 1 . .
H H16 -0.2212 0.4881 0.2377 0.078 Uiso calc 1 . .
C C17 -0.0669(7) 0.3349(6) 0.3151(3) 0.0687(14) Uani d 1 . .
H H17 -0.1128 0.3840 0.3572 0.082 Uiso calc 1 . .
C C18 -0.0681(6) 0.3213(5) 0.1827(3) 0.0618(13) Uani d 1 . .
H H18 -0.1129 0.3617 0.1341 0.074 Uiso calc 1 . .
C C19 0.0639(6) 0.1858(5) 0.1930(2) 0.0532(11) Uani d 1 . .
H H19 0.1050 0.1347 0.1512 0.064 Uiso calc 1 . .
Cd Cd1 0.5000 0.5000 0.5000 0.03740(13) Uani d 1 . .
Cd Cd2 0.5000 0.5000 0.0000 0.03956(13) Uani d 1 . .
N N1 0.7130(5) 0.2634(4) 0.5163(2) 0.0535(9) Uani d 1 . .
N N3 1.2574(5) 0.3682(4) 0.5432(2) 0.0578(10) Uani d 1 . .
N N4 0.4349(5) 0.4909(4) 0.37519(19) 0.0595(10) Uani d 1 . .
N N5 0.2965(5) 0.5754(4) 0.25095(19) 0.0566(10) Uani d 1 . .
N N6 0.4137(5) 0.4821(4) 0.13087(19) 0.0598(10) Uani d 1 . .
N N7 0.7258(5) 0.6384(4) 0.0165(2) 0.0638(11) Uani d 1 . .
N N8 0.7192(5) 0.2654(4) 0.0148(2) 0.0547(10) Uani d 1 . .
N N9 1.0417(6) 0.2129(5) -0.0336(3) 0.0899(16) Uani d 1 . .
N N10 0.4810(4) 0.0024(3) 0.25477(17) 0.0392(7) Uani d 1 . .

loop_
_atom_site_aniso_label
_atom_site_aniso_U_11
_atom_site_aniso_U_22
_atom_site_aniso_U_33
_atom_site_aniso_U_12
_atom_site_aniso_U_13
_atom_site_aniso_U_23
N2A 0.032(13) 0.07(2) 0.09(3) -0.024(13) -0.020(15) 0.048(19)
N2B 0.036(5) 0.048(5) 0.098(13) -0.005(4) -0.013(7) -0.016(6)
C1 0.045(3) 0.036(2) 0.044(2) -0.006(2) -0.009(2) -0.0011(19)
C2 0.039(3) 0.050(3) 0.064(3) -0.005(2) -0.012(2) 0.006(2)
C3 0.057(3) 0.039(2) 0.041(2) -0.014(2) -0.002(2) -0.0137(19)
C4 0.048(2) 0.037(2) 0.037(2) -0.0118(18) -0.0069(19) 0.0040(18)
C5 0.048(3) 0.048(3) 0.054(3) -0.013(2) -0.004(2) -0.017(2)
C6 0.043(3) 0.060(3) 0.058(3) -0.009(2) 0.009(2) -0.024(2)
C7 0.057(3) 0.051(3) 0.038(2) -0.008(2) 0.005(2) 0.000(2)
C8 0.096(4) 0.072(3) 0.042(3) -0.004(3) 0.014(3) -0.020(2)
C9 0.052(3) 0.030(2) 0.061(3) -0.0052(19) -0.006(2) -0.006(2)
C10 0.053(3) 0.053(3) 0.103(4) -0.005(2) -0.004(3) -0.010(3)
C11 0.054(3) 0.035(2) 0.060(3) -0.0106(19) -0.014(2) -0.011(2)
C12 0.100(4) 0.054(3) 0.063(3) -0.008(3) -0.036(3) -0.017(2)
C13 0.046(2) 0.039(2) 0.039(2) -0.0151(19) -0.0016(18) -0.0040(18)
C14 0.044(2) 0.041(2) 0.039(2) -0.0147(19) -0.0001(19) -0.0043(19)
C15 0.057(3) 0.073(3) 0.038(2) -0.004(2) 0.001(2) -0.010(2)
C16 0.046(3) 0.055(3) 0.091(4) -0.003(2) -0.002(3) -0.014(3)
C17 0.068(3) 0.068(3) 0.071(3) 0.001(3) 0.008(3) -0.034(3)
C18 0.069(3) 0.053(3) 0.058(3) 0.000(2) -0.020(3) -0.001(2)
C19 0.057(3) 0.053(3) 0.048(3) -0.002(2) -0.005(2) -0.013(2)
Cd1 0.0338(2) 0.0476(3) 0.0326(2) -0.01028(19) -0.00500(18) -0.00673(19)
Cd2 0.0349(3) 0.0529(3) 0.0308(2) -0.0088(2) -0.00123(18) -0.0063(2)
N1 0.041(2) 0.051(2) 0.070(3) -0.0054(18) -0.008(2) -0.0132(19)
N3 0.044(2) 0.067(2) 0.062(2) -0.0242(19) -0.0067(18) 0.006(2)
N4 0.082(3) 0.063(2) 0.036(2) -0.009(2) -0.0104(19) -0.0152(18)
N5 0.065(3) 0.064(2) 0.038(2) 0.010(2) -0.0126(18) -0.0169(18)
N6 0.077(3) 0.067(3) 0.0310(19) -0.006(2) 0.0025(19) -0.0070(18)
N7 0.048(2) 0.074(3) 0.078(3) -0.019(2) -0.002(2) -0.027(2)
N8 0.044(2) 0.057(2) 0.062(2) -0.0072(19) -0.0043(19) -0.0070(19)
N9 0.047(2) 0.094(3) 0.149(5) -0.024(2) 0.022(3) -0.077(3)
N10 0.047(2) 0.0297(15) 0.0398(18) -0.0085(14) -0.0019(15) -0.0029(13)

loop_
_atom_type_symbol
_atom_type_description
_atom_type_scat_dispersion_real
_atom_type_scat_dispersion_imag
_atom_type_scat_source
C C 0.0033 0.0016 'International Tables Vol C Tables 4.2.6.8 and 6.1.1.4'
H H 0.0000 0.0000 'International Tables Vol C Tables 4.2.6.8 and 6.1.1.4'
Cd Cd -0.8075 1.2024 'International Tables Vol C Tables 4.2.6.8 and 6.1.1.4'
N N 0.0061 0.0033 'International Tables Vol C Tables 4.2.6.8 and 6.1.1.4'

loop_
_geom_angle_atom_site_label_1
_geom_angle_atom_site_label_2
_geom_angle_atom_site_label_3
_geom_angle_site_symmetry_1
_geom_angle_site_symmetry_3
_geom_angle
_geom_angle_publ_flag
C1 N2A C2 . . 117(2) ?
C2 N2B C1 . . 118.1(8) ?
N1 C1 N2A . . 156(4) ?
N1 C1 N2B . . 169.6(9) ?
N3 C2 N2B . . 168.9(12) ?
N3 C2 N2A . . 157(4) ?
N4 C3 N5 . . 174.0(5) ?
N6 C4 N5 . . 174.2(5) ?
N8 C5 N9 . . 176.0(5) ?
N7 C6 N9 2_765 . 174.4(5) ?
C8 C7 N10 . . 116.0(3) ?
C8 C7 H7A . . 108.3 ?
N10 C7 H7A . . 108.3 ?
C8 C7 H7B . . 108.3 ?
N10 C7 H7B . . 108.3 ?
H7A C7 H7B . . 107.4 ?
C7 C8 H8A . . 109.5 ?
C7 C8 H8B . . 109.5 ?
H8A C8 H8B . . 109.5 ?
C7 C8 H8C . . 109.5 ?
H8A C8 H8C . . 109.5 ?
H8B C8 H8C . . 109.5 ?
C10 C9 N10 . . 115.3(3) ?
C10 C9 H9A . . 108.5 ?
N10 C9 H9A . . 108.5 ?
C10 C9 H9B . . 108.5 ?
N10 C9 H9B . . 108.5 ?
H9A C9 H9B . . 107.5 ?
C9 C10 H10A . . 109.5 ?
C9 C10 H10B . . 109.5 ?
H10A C10 H10B . . 109.5 ?
C9 C10 H10C . . 109.5 ?
H10A C10 H10C . . 109.5 ?
H10B C10 H10C . . 109.5 ?
N10 C11 C12 . . 116.0(3) ?
N10 C11 H11A . . 108.3 ?
C12 C11 H11A . . 108.3 ?
N10 C11 H11B . . 108.3 ?
C12 C11 H11B . . 108.3 ?
H11A C11 H11B . . 107.4 ?
C11 C12 H12A . . 109.5 ?
C11 C12 H12B . . 109.5 ?
H12A C12 H12B . . 109.5 ?
C11 C12 H12C . . 109.5 ?
H12A C12 H12C . . 109.5 ?
H12B C12 H12C . . 109.5 ?
C14 C13 N10 . . 116.4(3) ?
C14 C13 H13A . . 108.2 ?
N10 C13 H13A . . 108.2 ?
C14 C13 H13B . . 108.2 ?
N10 C13 H13B . . 108.2 ?
H13A C13 H13B . . 107.3 ?
C19 C14 C15 . . 117.9(4) ?
C19 C14 C13 . . 122.3(4) ?
C15 C14 C13 . . 119.8(4) ?
C17 C15 C14 . . 120.1(4) ?
C17 C15 H15 . . 119.9 ?
C14 C15 H15 . . 119.9 ?
C17 C16 C18 . . 119.2(4) ?
C17 C16 H16 . . 120.4 ?
C18 C16 H16 . . 120.4 ?
C16 C17 C15 . . 121.2(4) ?
C16 C17 H17 . . 119.4 ?
C15 C17 H17 . . 119.4 ?
C16 C18 C19 . . 119.8(4) ?
C16 C18 H18 . . 120.1 ?
C19 C18 H18 . . 120.1 ?
C14 C19 C18 . . 121.7(4) ?
C14 C19 H19 . . 119.1 ?
C18 C19 H19 . . 119.1 ?
N3 Cd1 N3 2_766 1_455 180.00(15) ?
N3 Cd1 N4 2_766 2_666 87.97(13) ?
N3 Cd1 N4 1_455 2_666 92.03(13) ?
N3 Cd1 N4 2_766 . 92.02(13) ?
N3 Cd1 N4 1_455 . 87.98(13) ?
N4 Cd1 N4 2_666 . 180.0 ?
N3 Cd1 N1 2_766 2_666 90.93(13) ?
N3 Cd1 N1 1_455 2_666 89.07(13) y
N4 Cd1 N1 2_666 2_666 95.90(13) ?
N4 Cd1 N1 . 2_666 84.10(13) ?
N3 Cd1 N1 2_766 . 89.07(13) ?
N3 Cd1 N1 1_455 . 90.93(13) ?
N4 Cd1 N1 2_666 . 84.10(13) ?
N4 Cd1 N1 . . 95.90(13) y
N1 Cd1 N1 2_666 . 180.00(14) ?
N7 Cd2 N7 . 2_665 180.0 ?
N7 Cd2 N6 . . 89.33(14) y
N7 Cd2 N6 2_665 . 90.67(14) ?
N7 Cd2 N6 . 2_665 90.67(14) ?
N7 Cd2 N6 2_665 2_665 89.33(14) ?
N6 Cd2 N6 . 2_665 180.0 ?
N7 Cd2 N8 . . 90.05(13) ?
N7 Cd2 N8 2_665 . 89.95(13) ?
N6 Cd2 N8 . . 94.57(13) y
N6 Cd2 N8 2_665 . 85.43(13) ?
N7 Cd2 N8 . 2_665 89.95(13) ?
N7 Cd2 N8 2_665 2_665 90.05(13) ?
N6 Cd2 N8 . 2_665 85.43(13) ?
N6 Cd2 N8 2_665 2_665 94.57(13) ?
N8 Cd2 N8 . 2_665 180.0 ?
C1 N1 Cd1 . . 130.3(3) y
C2 N3 Cd1 . 1_655 156.1(4) y
C3 N4 Cd1 . . 161.6(3) ?
C4 N5 C3 . . 120.8(4) ?
C4 N6 Cd2 . . 158.9(3) ?
C6 N7 Cd2 2_765 . 177.7(4) y
C5 N8 Cd2 . . 128.7(3) y
C5 N9 C6 . . 120.3(4) ?
C11 N10 C9 . . 110.7(3) ?
C11 N10 C7 . . 107.0(3) ?
C9 N10 C7 . . 110.9(3) ?
C11 N10 C13 . . 110.2(3) ?
C9 N10 C13 . . 107.6(3) ?
C7 N10 C13 . . 110.4(3) ?

loop_
_geom_bond_atom_site_label_1
_geom_bond_atom_site_label_2
_geom_bond_site_symmetry_2
_geom_bond_distance
_geom_bond_publ_flag
Cd1 N3 2_766 2.309(3) y
Cd1 N3 1_455 2.309(3) ?
Cd1 N4 2_666 2.312(3) ?
Cd1 N4 . 2.312(3) y
Cd1 N1 2_666 2.343(3) ?
Cd1 N1 . 2.343(3) y
Cd2 N7 . 2.307(4) y
Cd2 N7 2_665 2.307(4) ?
Cd2 N6 . 2.320(3) y
Cd2 N6 2_665 2.320(3) ?
Cd2 N8 . 2.353(4) y
Cd2 N8 2_665 2.353(4) ?
N3 Cd1 1_655 2.309(3) ?
N7 C6 2_765 1.119(5) ?
N2A C1 . 1.26(3) y
N2A C2 . 1.40(2) y
N2B C2 . 1.293(17) y
N2B C1 . 1.339(17) y
C1 N1 . 1.136(5) y
C2 N3 . 1.132(5) y
C3 N4 . 1.135(5) y
C3 N5 . 1.301(5) y
C4 N6 . 1.140(5) y
C4 N5 . 1.294(5) y
C5 N8 . 1.139(5) y
C5 N9 . 1.296(5) y
C6 N7 2_765 1.119(5) y
C6 N9 . 1.296(5) y
C7 C8 . 1.503(5) ?
C7 N10 . 1.518(4) ?
C7 H7A . 0.9700 ?
C7 H7B . 0.9700 ?
C8 H8A . 0.9600 ?
C8 H8B . 0.9600 ?
C8 H8C . 0.9600 ?
C9 C10 . 1.512(5) ?
C9 N10 . 1.514(4) ?
C9 H9A . 0.9700 ?
C9 H9B . 0.9700 ?
C10 H10A . 0.9600 ?
C10 H10B . 0.9600 ?
C10 H10C . 0.9600 ?
C11 N10 . 1.509(4) ?
C11 C12 . 1.510(5) ?
C11 H11A . 0.9700 ?
C11 H11B . 0.9700 ?
C12 H12A . 0.9600 ?
C12 H12B . 0.9600 ?
C12 H12C . 0.9600 ?
C13 C14 . 1.495(5) ?
C13 N10 . 1.522(4) ?
C13 H13A . 0.9700 ?
C13 H13B . 0.9700 ?
C14 C19 . 1.369(5) ?
C14 C15 . 1.391(5) ?
C15 C17 . 1.383(6) ?
C15 H15 . 0.9300 ?
C16 C17 . 1.361(6) ?
C16 C18 . 1.373(6) ?
C16 H16 . 0.9300 ?
C17 H17 . 0.9300 ?
C18 C19 . 1.382(5) ?
C18 H18 . 0.9300 ?
C19 H19 . 0.9300 ?

loop_
_geom_torsion_atom_site_label_1
_geom_torsion_atom_site_label_2
_geom_torsion_atom_site_label_3
_geom_torsion_atom_site_label_4
_geom_torsion_site_symmetry_4
_geom_torsion
C2 N2A C1 N1 . -137.1(17)
C2 N2B C1 N1 . 148(7)
C1 N2B C2 N3 . -159(6)
C1 N2A C2 N3 . 133(3)
N10 C13 C14 C19 . 84.0(5)
N10 C13 C14 C15 . -97.0(4)
C19 C14 C15 C17 . -1.1(6)
C13 C14 C15 C17 . 179.9(4)
C18 C16 C17 C15 . 1.5(7)
C14 C15 C17 C16 . -0.8(7)
C17 C16 C18 C19 . -0.5(7)
C15 C14 C19 C18 . 2.1(6)
C13 C14 C19 C18 . -178.9(4)
C16 C18 C19 C14 . -1.4(7)
N2A C1 N1 Cd1 . 91(9)
N2B C1 N1 Cd1 . -137(10)
N2B C2 N3 Cd1 1_655 48(9)
N2A C2 N3 Cd1 1_655 173(7)
C12 C11 N10 C9 . -52.6(5)
C12 C11 N10 C7 . -173.7(4)
C12 C11 N10 C13 . 66.2(4)
C10 C9 N10 C11 . -60.6(5)
C10 C9 N10 C7 . 58.1(5)
C10 C9 N10 C13 . 179.0(3)
C8 C7 N10 C11 . 175.5(3)
C8 C7 N10 C9 . 54.6(5)
C8 C7 N10 C13 . -64.6(4)
C14 C13 N10 C11 . 56.7(4)
C14 C13 N10 C9 . 177.5(3)
C14 C13 N10 C7 . -61.3(4)

_cod_database_fobs_code 2020916
